data_4027546
loop_
_publ_author_name
'Nicolas Gernigon'
'Raed M. Al-Zoubi'
'Dennis G. Hall'

_publ_contact_author_address
; Department of Chemistry
  University of Alberta
  Edmonton, Alberta T6G 2G2
  Canada
;
_publ_contact_author_email dennis.hall@ualberta.ca
_publ_contact_author_fax 1(780)4928231
_publ_contact_author_name 'Prof. Dennis G. Hall'
_publ_contact_author_phone 1(780)4923141
_publ_section_title
;
 Direct Amidation of Carboxylic Acids Catalyzed byortho-Iodo Arylboronic
 Acids: Catalyst Optimization, Scope, and Preliminary Mechanistic Study
 Supporting a Peculiar Halogen Acceleration Effect
;
_journal_name_full 'Journal of Organic Chemistry'
_journal_page_first 8386
_journal_page_last 8400
_journal_paper_doi 10.1021/jo3013258
_journal_volume 77
_journal_year 2012
_chemical_formula_moiety 'C6 H6 B I O2'
_chemical_formula_sum 'C6 H6 B I O2'
_chemical_formula_weight 247.82
_chemical_name_systematic '2-iodophenylboronic acid'
_space_group_IT_number 2
_symmetry_cell_setting triclinic
_symmetry_space_group_name_Hall '-P 1'
_symmetry_space_group_name_H-M 'P -1'
_atom_sites_solution_hydrogens geom
_atom_sites_solution_primary direct
_atom_sites_solution_secondary difmap
_audit_creation_method SHELXL-97
_cell_angle_alpha 93.4364(14)
_cell_angle_beta 92.2282(14)
_cell_angle_gamma 95.7291(14)
_cell_formula_units_Z 2
_cell_length_a 4.9134(6)
_cell_length_b 7.2588(8)
_cell_length_c 11.1904(12)
_cell_measurement_reflns_used 4564
_cell_measurement_temperature 193(2)
_cell_measurement_theta_max 27.53
_cell_measurement_theta_min 2.83
_cell_volume 396.00(8)
_computing_cell_refinement 'Bruker SAINT (Bruker, 1997)'
_computing_data_collection 'Bruker SMART (Bruker, 1997)'
_computing_data_reduction 'Bruker SAINT (Bruker, 1997)'
_computing_molecular_graphics 'Bruker SHELXTL (Bruker, 1997)'
_computing_publication_material 'Bruker SHELXTL (Bruker, 1997)'
_computing_structure_refinement 'SHELXL-97 (Sheldrick, 1997)'
_computing_structure_solution 'SHELXS-97 (Sheldrick, 1990)'
_diffrn_ambient_temperature 193(2)
_diffrn_detector_area_resol_mean 8.192
_diffrn_measured_fraction_theta_full 0.990
_diffrn_measured_fraction_theta_max 0.990
_diffrn_measurement_device_type 'Bruker PLATFORM diffractometer/SMART 1000 CCD area detector'
_diffrn_measurement_method '\w scans'
_diffrn_radiation_monochromator graphite
_diffrn_radiation_source 'fine-focus sealed tube'
_diffrn_radiation_type MoK\a
_diffrn_radiation_wavelength 0.71073
_diffrn_reflns_av_R_equivalents 0.0162
_diffrn_reflns_av_sigmaI/netI 0.0245
_diffrn_reflns_limit_h_max 6
_diffrn_reflns_limit_h_min -6
_diffrn_reflns_limit_k_max 9
_diffrn_reflns_limit_k_min -9
_diffrn_reflns_limit_l_max 14
_diffrn_reflns_limit_l_min -14
_diffrn_reflns_number 3524
_diffrn_reflns_theta_full 27.53
_diffrn_reflns_theta_max 27.53
_diffrn_reflns_theta_min 1.82
_diffrn_standards_decay_% 0
_diffrn_standards_interval_time 0
_diffrn_standards_number 0
_exptl_absorpt_coefficient_mu 3.977
_exptl_absorpt_correction_T_max 0.6918
_exptl_absorpt_correction_T_min 0.2796
_exptl_absorpt_correction_type integration
_exptl_absorpt_process_details 'Bruker SHELXTL (Bruker, 1997)'
_exptl_crystal_colour colorless
_exptl_crystal_density_diffrn 2.078
_exptl_crystal_description plate
_exptl_crystal_F_000 232
_exptl_crystal_size_max 0.43
_exptl_crystal_size_mid 0.34
_exptl_crystal_size_min 0.10
_refine_diff_density_max 1.681
_refine_diff_density_min -0.621
_refine_diff_density_rms 0.103
_refine_ls_extinction_method none
_refine_ls_goodness_of_fit_ref 1.114
_refine_ls_hydrogen_treatment constr
_refine_ls_matrix_type full
_refine_ls_number_parameters 93
_refine_ls_number_reflns 1816
_refine_ls_number_restraints 0
_refine_ls_restrained_S_all 1.114
_refine_ls_R_factor_all 0.0263
_refine_ls_R_factor_gt 0.0257
_refine_ls_shift/su_max 0.001
_refine_ls_shift/su_mean 0.000
_refine_ls_structure_factor_coef Fsqd
_refine_ls_weighting_details 'calc w=1/[\s^2^(Fo^2^)+(0.0287P)^2^+0.5545P] where P=(Fo^2^+2Fc^2^)/3'
_refine_ls_weighting_scheme calc
_refine_ls_wR_factor_gt 0.0662
_refine_ls_wR_factor_ref 0.0667
_reflns_number_gt 1767
_reflns_number_total 1816
_reflns_threshold_expression I>2\s(I)
_cod_data_source_file jo3013258_si_002.cif
_cod_data_source_block 4a
_cod_database_code 4027546

loop_
_symmetry_equiv_pos_as_xyz
'x, y, z'
'-x, -y, -z'

loop_
_atom_site_label
_atom_site_type_symbol
_atom_site_fract_x
_atom_site_fract_y
_atom_site_fract_z
_atom_site_U_iso_or_equiv
_atom_site_adp_type
_atom_site_occupancy
_atom_site_symmetry_multiplicity
_atom_site_calc_flag
_atom_site_refinement_flags
I I 0.08771(4) 0.18397(3) 0.127654(17) 0.04225(10) Uani 1 1 d .
O1 O 0.2845(4) 0.1116(3) 0.4155(2) 0.0321(4) Uani 1 1 d .
H1O H 0.1450 0.1637 0.3969 0.048 Uiso 1 1 calc R
O2 O 0.7568(4) 0.1779(3) 0.4360(2) 0.0375(5) Uani 1 1 d .
H2O H 0.7279 0.0959 0.4851 0.056 Uiso 1 1 calc R
C1 C 0.5179(6) 0.3920(4) 0.3092(3) 0.0274(5) Uani 1 1 d .
C2 C 0.3529(6) 0.4099(4) 0.2063(3) 0.0303(6) Uani 1 1 d .
C3 C 0.3660(8) 0.5718(5) 0.1460(3) 0.0426(7) Uani 1 1 d .
H3 H 0.2506 0.5799 0.0768 0.051 Uiso 1 1 calc R
C4 C 0.5487(9) 0.7214(5) 0.1875(4) 0.0479(9) Uani 1 1 d .
H4 H 0.5558 0.8337 0.1477 0.057 Uiso 1 1 calc R
C5 C 0.7201(8) 0.7085(5) 0.2862(4) 0.0460(8) Uani 1 1 d .
H5 H 0.8493 0.8102 0.3129 0.055 Uiso 1 1 calc R
C6 C 0.7035(7) 0.5461(4) 0.3464(3) 0.0368(6) Uani 1 1 d .
H6 H 0.8215 0.5393 0.4150 0.044 Uiso 1 1 calc R
B B 0.5134(6) 0.2193(4) 0.3874(3) 0.0266(6) Uani 1 1 d .

loop_
_atom_site_aniso_label
_atom_site_aniso_U_11
_atom_site_aniso_U_22
_atom_site_aniso_U_33
_atom_site_aniso_U_23
_atom_site_aniso_U_13
_atom_site_aniso_U_12
I 0.04584(15) 0.04807(15) 0.03038(13) 0.00450(9) -0.00965(9) -0.00415(10)
O1 0.0217(9) 0.0377(11) 0.0386(11) 0.0177(9) -0.0026(8) 0.0045(8)
O2 0.0209(9) 0.0484(13) 0.0462(13) 0.0259(10) -0.0004(9) 0.0047(8)
C1 0.0262(12) 0.0288(13) 0.0283(13) 0.0073(11) 0.0011(10) 0.0050(10)
C2 0.0310(13) 0.0324(14) 0.0285(14) 0.0069(11) -0.0003(11) 0.0052(11)
C3 0.053(2) 0.0424(17) 0.0340(16) 0.0162(14) -0.0038(14) 0.0098(15)
C4 0.064(2) 0.0321(16) 0.050(2) 0.0185(15) 0.0084(17) 0.0055(15)
C5 0.053(2) 0.0324(16) 0.051(2) 0.0061(14) 0.0035(16) -0.0063(14)
C6 0.0385(16) 0.0353(15) 0.0359(16) 0.0055(13) -0.0033(13) 0.0000(12)
B 0.0237(13) 0.0315(14) 0.0252(14) 0.0068(11) -0.0009(11) 0.0049(11)

loop_
_atom_type_symbol
_atom_type_description
_atom_type_scat_dispersion_real
_atom_type_scat_dispersion_imag
_atom_type_scat_source
C C 0.0033 0.0016 'International Tables Vol C Tables 4.2.6.8 and 6.1.1.4'
H H 0.0000 0.0000 'International Tables Vol C Tables 4.2.6.8 and 6.1.1.4'
B B 0.0013 0.0007 'International Tables Vol C Tables 4.2.6.8 and 6.1.1.4'
O O 0.0106 0.0060 'International Tables Vol C Tables 4.2.6.8 and 6.1.1.4'
I I -0.4742 1.8119 'International Tables Vol C Tables 4.2.6.8 and 6.1.1.4'

loop_
_geom_angle_atom_site_label_1
_geom_angle_atom_site_label_2
_geom_angle_atom_site_label_3
_geom_angle
C2 C1 C6 116.1(3)
C2 C1 B 126.9(3)
C6 C1 B 117.0(3)
C3 C2 C1 122.3(3)
C3 C2 I 116.1(2)
C1 C2 I 121.5(2)
C4 C3 C2 119.4(3)
C5 C4 C3 120.4(3)
C4 C5 C6 119.7(3)
C5 C6 C1 122.1(3)
O1 B O2 116.9(3)
O1 B C1 125.5(2)
O2 B C1 117.6(2)

loop_
_geom_bond_atom_site_label_1
_geom_bond_atom_site_label_2
_geom_bond_distance
I C2 2.115(3)
O1 B 1.363(4)
O2 B 1.363(3)
C1 C2 1.402(4)
C1 C6 1.403(4)
C1 B 1.569(4)
C2 C3 1.388(4)
C3 C4 1.383(6)
C4 C5 1.376(6)
C5 C6 1.390(5)

loop_
_geom_hbond_atom_site_label_D
_geom_hbond_atom_site_label_H
_geom_hbond_atom_site_label_A
_geom_hbond_distance_DH
_geom_hbond_distance_HA
_geom_hbond_distance_DA
_geom_hbond_angle_DHA
_geom_hbond_site_symmetry_A
O1 H1O O2 0.84 1.98 2.700(3) 142.5 1_455
O2 H2O O1 0.84 1.92 2.754(3) 169.7 2_656

loop_
_geom_torsion_atom_site_label_1
_geom_torsion_atom_site_label_2
_geom_torsion_atom_site_label_3
_geom_torsion_atom_site_label_4
_geom_torsion
C6 C1 C2 C3 -1.6(5)
B C1 C2 C3 177.5(3)
C6 C1 C2 I 174.2(2)
B C1 C2 I -6.6(4)
C1 C2 C3 C4 0.4(5)
I C2 C3 C4 -175.6(3)
C2 C3 C4 C5 1.4(6)
C3 C4 C5 C6 -2.0(6)
C4 C5 C6 C1 0.7(6)
C2 C1 C6 C5 1.0(5)
B C1 C6 C5 -178.2(3)
C2 C1 B O1 -39.0(5)
C6 C1 B O1 140.1(3)
C2 C1 B O2 144.1(3)
C6 C1 B O2 -36.8(4)

loop_
_cod_related_entry_id
_cod_related_entry_database
_cod_related_entry_code
1 ChemSpider 23347039
